data_7203377
loop_
_publ_author_name
'Fernando S. Delgado'
'Catalina Ruiz-P\'erez'
'Joaqu\'in Sanchiz'
'Francesc Lloret'
'Miguel Julve'

_publ_section_title
;
 Versatile supramolecular self-assembly. Part I. Network formation and
 magnetic behaviour of the alkaline salts of the
 bis(malonate)cuprate(<small>II</small>) anion
;
_journal_issue 7
_journal_name_full CrystEngComm
_journal_page_first 507
_journal_paper_doi 10.1039/b603374a
_journal_volume 8
_journal_year 2006
_chemical_formula_sum 'C6 H8 Cu Na2 O10'
_chemical_formula_weight 349.64
_chemical_name_systematic
;
?
;
_space_group_IT_number 61
_symmetry_cell_setting orthorhombic
_symmetry_Int_Tables_number 61
_symmetry_space_group_name_Hall '-P 2ac 2ab'
_symmetry_space_group_name_H-M 'P b c a'
_atom_sites_solution_hydrogens difmap
_atom_sites_solution_primary direct
_atom_sites_solution_secondary difmap
_audit_creation_method SHELXL-97
_cell_angle_alpha 90.00
_cell_angle_beta 90.00
_cell_angle_gamma 90.00
_cell_formula_units_Z 4
_cell_length_a 6.8270(10)
_cell_length_b 9.517(2)
_cell_length_c 16.406(3)
_cell_measurement_temperature 293(2)
_cell_volume 1065.9(3)
_computing_cell_refinement 'Dirax/lsq (Duisenberg & Schreurs, 1989-2000)'
_computing_data_collection 'Collect (Nonius BV, 1997-2000)'
_computing_data_reduction 'EvalCCD (Duisenberg & Schreurs 1990-2000)'
_computing_molecular_graphics 'Ortep-3 for Windows (Farrugia, 1997)'
_computing_publication_material 'WinGX publication routines (Farrugia, 1999)'
_computing_structure_refinement 'SHELXL-97 (Sheldrick, 1997)'
_computing_structure_solution 'SHELXS-97 (Sheldrick, 1997)'
_diffrn_ambient_temperature 293(2)
_diffrn_detector 'CCD plate'
_diffrn_detector_area_resol_mean 9
_diffrn_measured_fraction_theta_full 0.992
_diffrn_measured_fraction_theta_max 0.992
_diffrn_measurement_device '95mm CCD camera on \k-goniostat'
_diffrn_measurement_device_type KappaCCD
_diffrn_measurement_method 'CCD rotation images, thick slices'
_diffrn_radiation_monochromator graphite
_diffrn_radiation_source 'fine-focus sealed tube'
_diffrn_radiation_type MoK\a
_diffrn_radiation_wavelength 0.71069
_diffrn_reflns_av_R_equivalents 0.0450
_diffrn_reflns_av_sigmaI/netI 0.0396
_diffrn_reflns_limit_h_max 9
_diffrn_reflns_limit_h_min -9
_diffrn_reflns_limit_k_max 11
_diffrn_reflns_limit_k_min -13
_diffrn_reflns_limit_l_max 12
_diffrn_reflns_limit_l_min -23
_diffrn_reflns_number 5136
_diffrn_reflns_theta_full 30.00
_diffrn_reflns_theta_max 30.00
_diffrn_reflns_theta_min 5.24
_exptl_absorpt_coefficient_mu 2.181
_exptl_absorpt_correction_type 'Multi-scan sadabs'
_exptl_absorpt_process_details '(SADABS, Sheldrick, Bruker, 2000)'
_exptl_crystal_colour blue
_exptl_crystal_density_diffrn 2.179
_exptl_crystal_density_method 'not measured'
_exptl_crystal_description prism
_exptl_crystal_F_000 700
_exptl_crystal_size_max 0.28
_exptl_crystal_size_mid 0.13
_exptl_crystal_size_min 0.08
_refine_diff_density_max 0.401
_refine_diff_density_min -0.405
_refine_diff_density_rms 0.092
_refine_ls_extinction_method none
_refine_ls_goodness_of_fit_ref 1.092
_refine_ls_hydrogen_treatment refall
_refine_ls_matrix_type full
_refine_ls_number_parameters 104
_refine_ls_number_reflns 1547
_refine_ls_number_restraints 0
_refine_ls_restrained_S_all 1.092
_refine_ls_R_factor_all 0.0684
_refine_ls_R_factor_gt 0.0368
_refine_ls_shift/su_max 0.000
_refine_ls_shift/su_mean 0.000
_refine_ls_structure_factor_coef Fsqd
_refine_ls_weighting_details 'calc w=1/[\s^2^(Fo^2^)+(0.0334P)^2^+0.8022P] where P=(Fo^2^+2Fc^2^)/3'
_refine_ls_weighting_scheme calc
_refine_ls_wR_factor_gt 0.0740
_refine_ls_wR_factor_ref 0.0851
_reflns_number_gt 1071
_reflns_number_total 1547
_reflns_threshold_expression >2sigma(I)
_cod_data_source_file b603374a.txt
_cod_data_source_block compound2
_cod_database_code 7203377

loop_
_symmetry_equiv_pos_as_xyz
'x, y, z'
'-x+1/2, -y, z+1/2'
'-x, y+1/2, -z+1/2'
'x+1/2, -y+1/2, -z'
'-x, -y, -z'
'x-1/2, y, -z-1/2'
'x, -y-1/2, z-1/2'
'-x-1/2, y-1/2, z'

loop_
_atom_site_label
_atom_site_type_symbol
_atom_site_fract_x
_atom_site_fract_y
_atom_site_fract_z
_atom_site_U_iso_or_equiv
_atom_site_adp_type
_atom_site_occupancy
_atom_site_symmetry_multiplicity
_atom_site_calc_flag
_atom_site_refinement_flags
_atom_site_disorder_assembly
_atom_site_disorder_group
Cu1 Cu 0.0000 0.5000 0.0000 0.01621(12) Uani 1 2 d S . .
Na1 Na 0.00032(17) 0.36203(11) 0.20010(6) 0.0240(2) Uani 1 1 d . . .
C1 C 0.1003(4) 0.2059(2) 0.01817(14) 0.0159(5) Uani 1 1 d . . .
C2 C 0.0632(4) 0.1917(3) -0.07283(15) 0.0161(5) Uani 1 1 d . . .
C3 C 0.1296(4) 0.3113(2) -0.12660(15) 0.0158(5) Uani 1 1 d . . .
O1 O 0.0524(3) 0.32095(19) 0.05402(10) 0.0195(4) Uani 1 1 d . . .
O2 O 0.1079(3) 0.43838(18) -0.10384(10) 0.0184(4) Uani 1 1 d . . .
O3 O 0.1732(3) 0.10505(19) 0.05410(11) 0.0249(4) Uani 1 1 d . . .
O4 O 0.1994(3) 0.27979(19) -0.19456(11) 0.0259(5) Uani 1 1 d . . .
O1W O 0.2972(3) 0.4893(2) 0.20747(13) 0.0243(4) Uani 1 1 d . . .
H1W1 H 0.284(5) 0.552(4) 0.238(2) 0.027(9) Uiso 1 1 d . . .
H1 H 0.116(5) 0.108(3) -0.0893(18) 0.022(8) Uiso 1 1 d . . .
H2W1 H 0.318(6) 0.524(4) 0.165(3) 0.036(10) Uiso 1 1 d . . .
H2 H -0.065(6) 0.182(4) -0.081(2) 0.038(10) Uiso 1 1 d . . .

loop_
_atom_site_aniso_label
_atom_site_aniso_U_11
_atom_site_aniso_U_22
_atom_site_aniso_U_33
_atom_site_aniso_U_23
_atom_site_aniso_U_13
_atom_site_aniso_U_12
Cu1 0.0246(2) 0.01229(19) 0.01175(18) -0.00010(15) 0.00339(19) 0.00352(18)
Na1 0.0250(6) 0.0259(5) 0.0212(5) -0.0017(4) 0.0023(5) -0.0034(5)
C1 0.0153(13) 0.0154(11) 0.0169(11) 0.0009(9) 0.0002(9) -0.0012(9)
C2 0.0203(12) 0.0131(11) 0.0148(11) -0.0015(9) 0.0000(9) 0.0008(10)
C3 0.0162(11) 0.0169(11) 0.0143(10) -0.0006(9) -0.0019(9) 0.0024(9)
O1 0.0290(10) 0.0151(8) 0.0144(8) 0.0000(7) 0.0005(7) 0.0047(7)
O2 0.0263(10) 0.0142(8) 0.0146(8) -0.0010(7) 0.0051(7) 0.0013(7)
O3 0.0355(12) 0.0179(9) 0.0211(9) 0.0054(8) -0.0008(8) 0.0077(8)
O4 0.0414(13) 0.0201(9) 0.0162(9) -0.0007(7) 0.0097(8) 0.0072(8)
O1W 0.0360(12) 0.0210(10) 0.0159(9) 0.0012(8) -0.0005(8) -0.0016(9)

loop_
_atom_type_symbol
_atom_type_description
_atom_type_scat_dispersion_real
_atom_type_scat_dispersion_imag
_atom_type_scat_source
C C 0.0033 0.0016 'International Tables Vol C Tables 4.2.6.8 and 6.1.1.4'
H H 0.0000 0.0000 'International Tables Vol C Tables 4.2.6.8 and 6.1.1.4'
O O 0.0106 0.0060 'International Tables Vol C Tables 4.2.6.8 and 6.1.1.4'
Na Na 0.0362 0.0249 'International Tables Vol C Tables 4.2.6.8 and 6.1.1.4'
Cu Cu 0.3201 1.2651 'International Tables Vol C Tables 4.2.6.8 and 6.1.1.4'

loop_
_geom_angle_atom_site_label_1
_geom_angle_atom_site_label_2
_geom_angle_atom_site_label_3
_geom_angle
_geom_angle_site_symmetry_1
_geom_angle_site_symmetry_3
_geom_angle_publ_flag
O2 Cu1 O2 180 5_565 . ?
O2 Cu1 O1 93.72(7) 5_565 5_565 ?
O2 Cu1 O1 86.28(7) . 5_565 ?
O2 Cu1 O1 86.28(7) 5_565 . ?
O2 Cu1 O1 93.72(7) . . ?
O1 Cu1 O1 180 5_565 . ?
O3 Cu1 O1 88.67(7) 4_455 . ?
O3 Cu1 O2 84.84(7) 4_455 . ?
O3 Cu1 O1 91.33(7) 4_455 5_565 ?
O3 Cu1 O2 95.16(7) 4_455 5_565 ?
O3 Cu1 O3 180 4_455 8_665 ?
O3 Cu1 O1 91.33(7) 8_665 . ?
O3 Cu1 O2 95.16(7) 8_665 . ?
O3 Cu1 O1 88.67(7) 8_665 5_565 ?
O3 Cu1 O2 84.84(7) 8_665 5_565 ?
O1W Na1 O1W 101.88(8) . 6_556 ?
O1W Na1 O1 90.42(8) . . ?
O1W Na1 O1 141.81(9) 6_556 . ?
O1W Na1 O4 177.43(9) . 4_455 ?
O1W Na1 O4 79.43(8) 6_556 4_455 ?
O1 Na1 O4 89.86(7) . 4_455 ?
O1W Na1 O2 84.23(7) . 5_565 ?
O1W Na1 O2 81.30(7) 6_556 5_565 ?
O1 Na1 O2 63.95(6) . 5_565 ?
O4 Na1 O2 98.19(7) 4_455 5_565 ?
O1W Na1 O4 77.42(8) . 7_566 ?
O1W Na1 O4 98.40(8) 6_556 7_566 ?
O1 Na1 O4 119.63(7) . 7_566 ?
O4 Na1 O4 100.23(7) 4_455 7_566 ?
O2 Na1 O4 161.20(8) 5_565 7_566 ?
O3 C1 O1 123.2(2) . . ?
O3 C1 C2 117.9(2) . . ?
O1 C1 C2 118.9(2) . . ?
C3 C2 C1 117.2(2) . . ?
O4 C3 O2 122.2(2) . . ?
O4 C3 C2 117.1(2) . . ?
O2 C3 C2 120.6(2) . . ?
C1 O1 Cu1 125.59(15) . . ?
C1 O1 Na1 128.29(15) . . ?
Cu1 O1 Na1 106.11(8) . . ?
C3 O2 Cu1 125.90(16) . . ?
C3 O2 Na1 123.58(15) . 5_565 ?
Cu1 O2 Na1 101.87(7) . 5_565 ?
C3 O4 Na1 118.89(17) . 4 ?
C3 O4 Na1 121.50(18) . 7_565 ?
Na1 O4 Na1 97.36(7) 4 7_565 ?
Na1 O1W Na1 105.71(9) . 6_656 ?

loop_
_geom_bond_atom_site_label_1
_geom_bond_atom_site_label_2
_geom_bond_distance
_geom_bond_site_symmetry_2
_geom_bond_publ_flag
Cu1 O2 1.9464(17) 5_565 ?
Cu1 O2 1.9464(17) . ?
Cu1 O1 1.9538(18) 5_565 ?
Cu1 O1 1.9538(18) . ?
Cu1 O3 2.601(2) 4_455 ?
Cu1 O3 2.601(2) 8_665 ?
Na1 O1W 2.364(2) . ?
Na1 O1W 2.385(2) 6_556 ?
Na1 O1 2.454(2) . ?
Na1 O4 2.460(2) 4_455 ?
Na1 O2 2.578(2) 5_565 ?
Na1 O4 2.580(2) 7_566 ?
C1 O1 1.285(3) . ?
C1 O3 1.232(3) . ?
C1 C2 1.520(3) . ?
C2 C3 1.509(3) . ?
C3 O2 1.275(3) . ?
C3 O4 1.249(3) . ?
O2 Na1 2.578(2) 5_565 ?
O4 Na1 2.460(2) 4 ?
O4 Na1 2.580(2) 7_565 ?
O1W Na1 2.385(2) 6_656 ?
